data_1502384
loop_
_publ_author_name
'Zhang, Wei'
'Sato, Kasumi'
'Kato, Atsushi'
'Jia, Yue-Mei'
'Hu, Xiang-Guo'
'Wilson, Francis X.'
'van Well, Renate'
'Horne, Graeme'
'Fleet, George W. J.'
'Nash, Robert J.'
'Yu, Chu-Yi'

_publ_section_title
;
 Synthesis of fully substituted polyhydroxylated pyrrolizidines via
 Cope-House cyclization.
;
_journal_issue 16
_journal_name_full 'Organic letters'
_journal_page_first 4414
_journal_page_last 4417
_journal_paper_doi 10.1021/ol201749c
_journal_volume 13
_journal_year 2011
_chemical_absolute_configuration ad
_chemical_formula_moiety 'C33 H39 N O4 S2'
_chemical_formula_sum 'C33 H39 N O4 S2'
_chemical_formula_weight 577.77
_chemical_name_systematic
; 
 ? 
;
_space_group_IT_number 19
_symmetry_cell_setting orthorhombic
_symmetry_space_group_name_Hall 'P 2ac 2ab'
_symmetry_space_group_name_H-M 'P 21 21 21'
_atom_sites_solution_hydrogens geom
_atom_sites_solution_primary direct
_atom_sites_solution_secondary difmap
_audit_creation_method SHELXL-97
_cell_angle_alpha 90.00
_cell_angle_beta 90.00
_cell_angle_gamma 90.00
_cell_formula_units_Z 4
_cell_length_a 8.7786(18)
_cell_length_b 14.075(3)
_cell_length_c 24.580(5)
_cell_measurement_reflns_used 9334
_cell_measurement_temperature 173(2)
_cell_measurement_theta_max 27.4652
_cell_measurement_theta_min 1.4468
_cell_volume 3037.1(11)
_computing_cell_refinement 'CrystalClear (Rigaku Inc., 2008)'
_computing_data_collection 'CrystalClear (Rigaku Inc., 2008)'
_computing_data_reduction 'CrystalClear (Rigaku Inc., 2008)'
_computing_molecular_graphics
;
 Mercury: visualization and analysis of crystal structures, C. F. Macrae,
 P. R. Edgington, P. McCabe, E. Pidcock, G. P. Shields, R. Taylor,
 M. Towler and J. van de Streek, J. Appl. Cryst., 39, 453-457, 2006.
;
_computing_publication_material 'SHELX-97 (Sheldrick, 1997)'
_computing_structure_refinement 'SHELXL-97 (Sheldrick, 1997)'
_computing_structure_solution 'SHELXS-97 (Sheldrick, 1990)'
_diffrn_ambient_temperature 173(2)
_diffrn_detector_area_resol_mean 28.5714
_diffrn_measured_fraction_theta_full 0.995
_diffrn_measured_fraction_theta_max 0.995
_diffrn_measurement_device_type 'MM007HF + CCD (Saturn724+)'
_diffrn_measurement_method '\w scans at fixed \c = 45\%'
_diffrn_radiation_monochromator Confocal
_diffrn_radiation_source 'Rotating Anode'
_diffrn_radiation_type MoK\a
_diffrn_radiation_wavelength 0.71073
_diffrn_reflns_av_R_equivalents 0.0543
_diffrn_reflns_av_sigmaI/netI 0.0698
_diffrn_reflns_limit_h_max 11
_diffrn_reflns_limit_h_min -11
_diffrn_reflns_limit_k_max 18
_diffrn_reflns_limit_k_min -18
_diffrn_reflns_limit_l_max 21
_diffrn_reflns_limit_l_min -31
_diffrn_reflns_number 15997
_diffrn_reflns_theta_full 27.47
_diffrn_reflns_theta_max 27.47
_diffrn_reflns_theta_min 1.66
_exptl_absorpt_coefficient_mu 0.213
_exptl_absorpt_correction_T_max 0.9526
_exptl_absorpt_correction_T_min 0.9318
_exptl_absorpt_correction_type numerical
_exptl_absorpt_process_details 'CrystalClear (Rigaku Inc., 2008)'
_exptl_crystal_colour Colorless
_exptl_crystal_density_diffrn 1.264
_exptl_crystal_density_method 'not measured'
_exptl_crystal_description block
_exptl_crystal_F_000 1232
_exptl_crystal_size_max 0.37
_exptl_crystal_size_mid 0.27
_exptl_crystal_size_min 0.26
_refine_diff_density_max 0.217
_refine_diff_density_min -0.255
_refine_diff_density_rms 0.047
_refine_ls_abs_structure_details 'Flack H D (1983), Acta Cryst. A39, 876-881'
_refine_ls_abs_structure_Flack 0.01(8)
_refine_ls_extinction_method none
_refine_ls_goodness_of_fit_ref 1.066
_refine_ls_hydrogen_treatment constr
_refine_ls_matrix_type full
_refine_ls_number_parameters 361
_refine_ls_number_reflns 6919
_refine_ls_number_restraints 0
_refine_ls_restrained_S_all 1.066
_refine_ls_R_factor_all 0.0672
_refine_ls_R_factor_gt 0.0582
_refine_ls_shift/su_max 0.002
_refine_ls_shift/su_mean 0.000
_refine_ls_structure_factor_coef Fsqd
_refine_ls_weighting_details 'calc w=1/[\s^2^(Fo^2^)+(0.0250P)^2^+1.3329P] where P=(Fo^2^+2Fc^2^)/3'
_refine_ls_weighting_scheme calc
_refine_ls_wR_factor_gt 0.1045
_refine_ls_wR_factor_ref 0.1093
_reflns_number_gt 6147
_reflns_number_total 6919
_reflns_threshold_expression >2sigma(I)
_cod_data_source_file ol201749c_si_003.cif
_cod_data_source_block a
_cod_depositor_comments
;
The following automatic conversions were performed:

'_exptl_absorpt_correction_type' value 'Numerical' changed to
'numerical' according to
/home/saulius/struct/CIF-dictionaries/cif_core.dic dictionary named
'cif_core.dic' version 2.4.1 from 2010-06-29.

Automatic conversion script
Id: cif_fix_values 1715 2011-07-08 13:25:40Z adriana 
;
_cod_original_cell_volume 3037.0(11)
_cod_original_sg_symbol_H-M P2(1)2(1)2(1)
_cod_database_code 1502384

loop_
_symmetry_equiv_pos_as_xyz
'x, y, z'
'-x+1/2, -y, z+1/2'
'-x, y+1/2, -z+1/2'
'x+1/2, -y+1/2, -z'

loop_
_atom_site_label
_atom_site_type_symbol
_atom_site_fract_x
_atom_site_fract_y
_atom_site_fract_z
_atom_site_U_iso_or_equiv
_atom_site_adp_type
_atom_site_occupancy
_atom_site_symmetry_multiplicity
_atom_site_calc_flag
_atom_site_refinement_flags
S1 S 0.57439(8) 0.42483(5) 0.11041(3) 0.03300(17) Uani 1 1 d .
S2 S 0.71009(8) 0.48629(5) 0.00386(3) 0.03241(17) Uani 1 1 d .
O1 O 1.0696(2) 0.12175(14) 0.11820(8) 0.0358(5) Uani 1 1 d .
O2 O 1.0248(2) 0.48010(12) 0.10473(8) 0.0313(4) Uani 1 1 d .
O3 O 1.0325(2) 0.33596(14) 0.20317(8) 0.0364(5) Uani 1 1 d .
O4 O 0.6910(2) 0.27311(13) -0.02327(8) 0.0338(5) Uani 1 1 d .
H4 H 0.6369 0.3011 -0.0465 0.041 Uiso 1 1 d R
N1 N 0.8357(2) 0.25468(15) 0.08327(9) 0.0273(5) Uani 1 1 d .
C1 C 1.2632(4) 0.0549(2) 0.23792(13) 0.0451(8) Uani 1 1 d .
H1A H 1.2003 0.0020 0.2463 0.054 Uiso 1 1 calc R
C2 C 1.3530(4) 0.0964(3) 0.27817(15) 0.0562(10) Uani 1 1 d .
H2A H 1.3510 0.0716 0.3141 0.067 Uiso 1 1 calc R
C3 C 1.4445(4) 0.1728(3) 0.26629(16) 0.0579(10) Uani 1 1 d .
H3A H 1.5048 0.2009 0.2940 0.070 Uiso 1 1 calc R
C4 C 1.4488(4) 0.2088(3) 0.21403(16) 0.0545(9) Uani 1 1 d .
H4A H 1.5128 0.2612 0.2056 0.065 Uiso 1 1 calc R
C5 C 1.3599(4) 0.1682(2) 0.17424(14) 0.0433(8) Uani 1 1 d .
H5A H 1.3628 0.1933 0.1384 0.052 Uiso 1 1 calc R
C6 C 1.2659(3) 0.0913(2) 0.18558(12) 0.0344(7) Uani 1 1 d .
C7 C 1.1675(4) 0.0510(2) 0.14137(13) 0.0418(8) Uani 1 1 d .
H7A H 1.2331 0.0241 0.1125 0.050 Uiso 1 1 calc R
H7B H 1.1047 -0.0011 0.1564 0.050 Uiso 1 1 calc R
C8 C 1.0754(4) 0.6785(2) 0.04686(13) 0.0390(7) Uani 1 1 d .
H8A H 1.0078 0.6502 0.0214 0.047 Uiso 1 1 calc R
C9 C 1.1708(4) 0.7509(2) 0.03017(15) 0.0502(9) Uani 1 1 d .
H9A H 1.1693 0.7719 -0.0066 0.060 Uiso 1 1 calc R
C10 C 1.2678(4) 0.7924(2) 0.06701(16) 0.0502(9) Uani 1 1 d .
H10A H 1.3323 0.8430 0.0559 0.060 Uiso 1 1 calc R
C11 C 1.2720(4) 0.7611(2) 0.12000(15) 0.0488(9) Uani 1 1 d .
H11A H 1.3399 0.7893 0.1454 0.059 Uiso 1 1 calc R
C12 C 1.1764(4) 0.6880(2) 0.13609(14) 0.0402(7) Uani 1 1 d .
H12A H 1.1798 0.6663 0.1727 0.048 Uiso 1 1 calc R
C13 C 1.0767(3) 0.64632(17) 0.10006(12) 0.0314(6) Uani 1 1 d .
C14 C 0.9673(3) 0.57120(19) 0.11861(14) 0.0395(7) Uani 1 1 d .
H14A H 0.9533 0.5755 0.1585 0.047 Uiso 1 1 calc R
H14B H 0.8671 0.5811 0.1010 0.047 Uiso 1 1 calc R
C15 C 1.1275(4) 0.3391(2) 0.31027(13) 0.0401(8) Uani 1 1 d .
H15A H 1.0376 0.3059 0.3002 0.048 Uiso 1 1 calc R
C16 C 1.1771(4) 0.3374(2) 0.36371(13) 0.0463(8) Uani 1 1 d .
H16A H 1.1202 0.3034 0.3902 0.056 Uiso 1 1 calc R
C17 C 1.3072(4) 0.3841(2) 0.37900(13) 0.0440(8) Uani 1 1 d .
H17A H 1.3412 0.3817 0.4157 0.053 Uiso 1 1 calc R
C18 C 1.3882(4) 0.4345(2) 0.34072(13) 0.0430(8) Uani 1 1 d .
H18A H 1.4777 0.4679 0.3510 0.052 Uiso 1 1 calc R
C19 C 1.3396(4) 0.4365(2) 0.28756(13) 0.0401(7) Uani 1 1 d .
H19A H 1.3967 0.4709 0.2613 0.048 Uiso 1 1 calc R
C20 C 1.2085(3) 0.38904(18) 0.27173(12) 0.0326(6) Uani 1 1 d .
C21 C 1.1619(4) 0.3937(2) 0.21291(12) 0.0390(7) Uani 1 1 d .
H21A H 1.1383 0.4603 0.2031 0.047 Uiso 1 1 calc R
H21B H 1.2474 0.3721 0.1897 0.047 Uiso 1 1 calc R
C22 C 0.9231(3) 0.40450(18) 0.11930(11) 0.0297(6) Uani 1 1 d .
H22A H 0.8419 0.4298 0.1439 0.036 Uiso 1 1 calc R
C23 C 1.0020(3) 0.32225(18) 0.14668(11) 0.0293(6) Uani 1 1 d .
H23A H 1.0979 0.3057 0.1269 0.035 Uiso 1 1 calc R
C24 C 0.8846(3) 0.24283(19) 0.14029(11) 0.0289(6) Uani 1 1 d .
H24A H 0.7961 0.2564 0.1647 0.035 Uiso 1 1 calc R
C25 C 0.8489(3) 0.35769(18) 0.06969(11) 0.0263(6) Uani 1 1 d .
H25A H 0.9195 0.3645 0.0380 0.032 Uiso 1 1 calc R
C26 C 0.6883(3) 0.38878(18) 0.05161(11) 0.0279(6) Uani 1 1 d .
C27 C 0.6243(3) 0.29454(18) 0.02778(11) 0.0277(6) Uani 1 1 d .
H27A H 0.5106 0.2961 0.0254 0.033 Uiso 1 1 calc R
C28 C 0.6781(3) 0.22273(18) 0.06976(11) 0.0289(6) Uani 1 1 d .
H28A H 0.6136 0.2298 0.1030 0.035 Uiso 1 1 calc R
C29 C 0.6681(3) 0.12078(19) 0.05081(13) 0.0375(7) Uani 1 1 d .
H29A H 0.7036 0.0785 0.0798 0.056 Uiso 1 1 calc R
H29B H 0.7320 0.1122 0.0185 0.056 Uiso 1 1 calc R
H29C H 0.5621 0.1055 0.0418 0.056 Uiso 1 1 calc R
C30 C 0.5123(3) 0.5110(2) -0.01195(13) 0.0396(7) Uani 1 1 d .
H30A H 0.5084 0.5628 -0.0391 0.047 Uiso 1 1 calc R
H30B H 0.4670 0.4538 -0.0289 0.047 Uiso 1 1 calc R
C31 C 0.4162(4) 0.5390(2) 0.03627(13) 0.0426(8) Uani 1 1 d .
H31A H 0.3140 0.5579 0.0231 0.051 Uiso 1 1 calc R
H31B H 0.4629 0.5951 0.0539 0.051 Uiso 1 1 calc R
C32 C 0.3978(3) 0.4610(2) 0.07858(13) 0.0404(8) Uani 1 1 d .
H32A H 0.3509 0.4049 0.0610 0.048 Uiso 1 1 calc R
H32B H 0.3270 0.4834 0.1072 0.048 Uiso 1 1 calc R
C33 C 0.9475(3) 0.1455(2) 0.15401(12) 0.0352(7) Uani 1 1 d .
H33A H 0.9845 0.1451 0.1921 0.042 Uiso 1 1 calc R
H33B H 0.8656 0.0975 0.1507 0.042 Uiso 1 1 calc R

loop_
_atom_site_aniso_label
_atom_site_aniso_U_11
_atom_site_aniso_U_22
_atom_site_aniso_U_33
_atom_site_aniso_U_23
_atom_site_aniso_U_13
_atom_site_aniso_U_12
S1 0.0287(4) 0.0368(3) 0.0335(4) -0.0019(3) 0.0049(3) 0.0049(3)
S2 0.0321(4) 0.0287(3) 0.0365(4) 0.0072(3) 0.0012(3) 0.0014(3)
O1 0.0393(12) 0.0362(10) 0.0317(11) 0.0059(9) -0.0017(10) 0.0088(10)
O2 0.0280(10) 0.0247(8) 0.0411(12) 0.0008(9) 0.0061(9) -0.0008(8)
O3 0.0336(11) 0.0445(11) 0.0313(11) 0.0036(9) -0.0022(9) -0.0100(9)
O4 0.0376(11) 0.0324(10) 0.0315(11) 0.0013(8) 0.0000(9) 0.0065(9)
N1 0.0242(12) 0.0253(10) 0.0324(13) 0.0035(10) -0.0011(10) 0.0004(9)
C1 0.0405(18) 0.0518(18) 0.0429(19) 0.0171(16) 0.0084(16) 0.0122(15)
C2 0.051(2) 0.082(3) 0.0357(19) 0.0122(19) -0.0001(17) 0.021(2)
C3 0.039(2) 0.083(3) 0.052(2) -0.010(2) -0.0089(18) 0.015(2)
C4 0.0363(19) 0.063(2) 0.064(3) -0.001(2) -0.0001(18) -0.0030(17)
C5 0.0384(18) 0.0544(19) 0.0370(18) 0.0113(16) 0.0027(15) 0.0058(16)
C6 0.0305(16) 0.0404(15) 0.0323(16) 0.0051(13) 0.0027(12) 0.0142(13)
C7 0.0473(19) 0.0347(15) 0.0435(19) 0.0041(14) -0.0012(16) 0.0137(14)
C8 0.0356(16) 0.0387(15) 0.0428(18) -0.0028(14) -0.0001(15) 0.0093(14)
C9 0.062(2) 0.0378(16) 0.051(2) 0.0109(16) 0.0127(19) 0.0145(17)
C10 0.050(2) 0.0300(15) 0.071(3) 0.0137(16) 0.0154(19) 0.0024(15)
C11 0.0387(18) 0.0368(15) 0.071(3) 0.0046(17) -0.0072(18) -0.0051(15)
C12 0.0395(18) 0.0333(14) 0.0478(19) 0.0068(14) -0.0001(15) 0.0006(14)
C13 0.0268(14) 0.0231(12) 0.0443(18) -0.0028(12) 0.0024(13) 0.0070(11)
C14 0.0334(16) 0.0267(12) 0.059(2) -0.0006(14) 0.0101(15) -0.0004(12)
C15 0.0397(18) 0.0415(16) 0.0392(18) 0.0006(14) -0.0004(14) -0.0156(14)
C16 0.062(2) 0.0423(16) 0.0346(17) 0.0012(14) -0.0012(17) -0.0187(17)
C17 0.060(2) 0.0369(15) 0.0346(18) -0.0014(13) -0.0095(17) -0.0052(16)
C18 0.0415(18) 0.0381(16) 0.049(2) -0.0044(15) -0.0089(15) -0.0077(14)
C19 0.0410(18) 0.0417(16) 0.0376(17) 0.0025(14) 0.0035(14) -0.0102(14)
C20 0.0347(16) 0.0287(12) 0.0342(16) 0.0012(12) -0.0020(14) -0.0012(13)
C21 0.0421(18) 0.0402(15) 0.0348(17) 0.0067(13) -0.0009(14) -0.0105(14)
C22 0.0231(13) 0.0306(13) 0.0353(16) -0.0002(12) 0.0024(12) -0.0012(11)
C23 0.0268(14) 0.0315(13) 0.0295(15) 0.0039(12) -0.0003(12) -0.0022(12)
C24 0.0273(14) 0.0307(13) 0.0287(15) 0.0053(12) 0.0022(12) -0.0006(12)
C25 0.0242(14) 0.0269(12) 0.0276(15) -0.0006(11) 0.0019(11) 0.0015(11)
C26 0.0251(14) 0.0295(12) 0.0289(14) 0.0031(11) 0.0054(12) 0.0034(11)
C27 0.0261(14) 0.0276(12) 0.0293(15) 0.0013(12) 0.0011(12) 0.0014(11)
C28 0.0256(14) 0.0300(13) 0.0310(15) 0.0028(11) 0.0012(12) 0.0000(11)
C29 0.0335(17) 0.0288(13) 0.050(2) 0.0060(13) -0.0075(14) -0.0010(13)
C30 0.0381(16) 0.0333(14) 0.0473(19) 0.0099(14) -0.0034(14) 0.0085(13)
C31 0.0369(17) 0.0369(15) 0.054(2) 0.0022(14) -0.0024(16) 0.0142(14)
C32 0.0293(16) 0.0463(17) 0.0457(19) -0.0036(15) 0.0065(14) 0.0125(13)
C33 0.0321(16) 0.0344(14) 0.0393(18) 0.0084(13) -0.0056(14) -0.0049(13)

loop_
_atom_type_symbol
_atom_type_description
_atom_type_scat_dispersion_real
_atom_type_scat_dispersion_imag
_atom_type_scat_source
C C 0.0033 0.0016 'International Tables Vol C Tables 4.2.6.8 and 6.1.1.4'
H H 0.0000 0.0000 'International Tables Vol C Tables 4.2.6.8 and 6.1.1.4'
N N 0.0061 0.0033 'International Tables Vol C Tables 4.2.6.8 and 6.1.1.4'
O O 0.0106 0.0060 'International Tables Vol C Tables 4.2.6.8 and 6.1.1.4'
S S 0.1246 0.1234 'International Tables Vol C Tables 4.2.6.8 and 6.1.1.4'

loop_
_geom_angle_atom_site_label_1
_geom_angle_atom_site_label_2
_geom_angle_atom_site_label_3
_geom_angle
C32 S1 C26 101.81(14)
C30 S2 C26 100.52(13)
C33 O1 C7 111.6(2)
C14 O2 C22 112.9(2)
C21 O3 C23 113.1(2)
C27 O4 H4 105.5
C24 N1 C28 116.6(2)
C24 N1 C25 107.4(2)
C28 N1 C25 108.4(2)
C6 C1 C2 119.7(3)
C6 C1 H1A 120.2
C2 C1 H1A 120.2
C3 C2 C1 120.5(3)
C3 C2 H2A 119.7
C1 C2 H2A 119.7
C2 C3 C4 120.1(4)
C2 C3 H3A 120.0
C4 C3 H3A 120.0
C5 C4 C3 119.6(4)
C5 C4 H4A 120.2
C3 C4 H4A 120.2
C4 C5 C6 121.2(3)
C4 C5 H5A 119.4
C6 C5 H5A 119.4
C1 C6 C5 119.0(3)
C1 C6 C7 121.6(3)
C5 C6 C7 119.4(3)
O1 C7 C6 111.8(2)
O1 C7 H7A 109.3
C6 C7 H7A 109.3
O1 C7 H7B 109.3
C6 C7 H7B 109.3
H7A C7 H7B 107.9
C9 C8 C13 121.1(3)
C9 C8 H8A 119.4
C13 C8 H8A 119.4
C10 C9 C8 119.6(3)
C10 C9 H9A 120.2
C8 C9 H9A 120.2
C9 C10 C11 120.3(3)
C9 C10 H10A 119.8
C11 C10 H10A 119.8
C10 C11 C12 119.5(3)
C10 C11 H11A 120.3
C12 C11 H11A 120.3
C13 C12 C11 121.2(3)
C13 C12 H12A 119.4
C11 C12 H12A 119.4
C12 C13 C8 118.3(3)
C12 C13 C14 120.8(3)
C8 C13 C14 120.8(3)
O2 C14 C13 109.6(2)
O2 C14 H14A 109.7
C13 C14 H14A 109.7
O2 C14 H14B 109.7
C13 C14 H14B 109.7
H14A C14 H14B 108.2
C20 C15 C16 119.9(3)
C20 C15 H15A 120.0
C16 C15 H15A 120.0
C17 C16 C15 120.9(3)
C17 C16 H16A 119.5
C15 C16 H16A 119.5
C16 C17 C18 119.4(3)
C16 C17 H17A 120.3
C18 C17 H17A 120.3
C19 C18 C17 120.0(3)
C19 C18 H18A 120.0
C17 C18 H18A 120.0
C18 C19 C20 120.9(3)
C18 C19 H19A 119.5
C20 C19 H19A 119.5
C15 C20 C19 118.8(3)
C15 C20 C21 122.9(3)
C19 C20 C21 118.3(3)
O3 C21 C20 110.8(2)
O3 C21 H21A 109.5
C20 C21 H21A 109.5
O3 C21 H21B 109.5
C20 C21 H21B 109.5
H21A C21 H21B 108.1
O2 C22 C23 113.3(2)
O2 C22 C25 112.7(2)
C23 C22 C25 102.7(2)
O2 C22 H22A 109.3
C23 C22 H22A 109.3
C25 C22 H22A 109.3
O3 C23 C22 114.6(2)
O3 C23 C24 109.0(2)
C22 C23 C24 101.9(2)
O3 C23 H23A 110.3
C22 C23 H23A 110.3
C24 C23 H23A 110.3
N1 C24 C33 114.8(2)
N1 C24 C23 102.2(2)
C33 C24 C23 113.1(2)
N1 C24 H24A 108.8
C33 C24 H24A 108.8
C23 C24 H24A 108.8
N1 C25 C22 105.8(2)
N1 C25 C26 105.6(2)
C22 C25 C26 119.8(2)
N1 C25 H25A 108.4
C22 C25 H25A 108.4
C26 C25 H25A 108.4
C25 C26 C27 101.4(2)
C25 C26 S2 107.73(18)
C27 C26 S2 116.05(19)
C25 C26 S1 110.55(19)
C27 C26 S1 109.66(18)
S2 C26 S1 111.02(14)
O4 C27 C28 109.3(2)
O4 C27 C26 111.4(2)
C28 C27 C26 101.5(2)
O4 C27 H27A 111.4
C28 C27 H27A 111.4
C26 C27 H27A 111.4
N1 C28 C29 114.1(2)
N1 C28 C27 103.8(2)
C29 C28 C27 113.8(2)
N1 C28 H28A 108.3
C29 C28 H28A 108.3
C27 C28 H28A 108.3
C28 C29 H29A 109.5
C28 C29 H29B 109.5
H29A C29 H29B 109.5
C28 C29 H29C 109.5
H29A C29 H29C 109.5
H29B C29 H29C 109.5
C31 C30 S2 114.7(2)
C31 C30 H30A 108.6
S2 C30 H30A 108.6
C31 C30 H30B 108.6
S2 C30 H30B 108.6
H30A C30 H30B 107.6
C30 C31 C32 114.1(2)
C30 C31 H31A 108.7
C32 C31 H31A 108.7
C30 C31 H31B 108.7
C32 C31 H31B 108.7
H31A C31 H31B 107.6
C31 C32 S1 114.1(2)
C31 C32 H32A 108.7
S1 C32 H32A 108.7
C31 C32 H32B 108.7
S1 C32 H32B 108.7
H32A C32 H32B 107.6
O1 C33 C24 110.4(2)
O1 C33 H33A 109.6
C24 C33 H33A 109.6
O1 C33 H33B 109.6
C24 C33 H33B 109.6
H33A C33 H33B 108.1

loop_
_geom_bond_atom_site_label_1
_geom_bond_atom_site_label_2
_geom_bond_distance
S1 C32 1.809(3)
S1 C26 1.829(3)
S2 C30 1.813(3)
S2 C26 1.816(3)
O1 C33 1.427(3)
O1 C7 1.433(3)
O2 C14 1.420(3)
O2 C22 1.434(3)
O3 C21 1.418(3)
O3 C23 1.427(3)
O4 C27 1.417(3)
O4 H4 0.8400
N1 C24 1.475(3)
N1 C28 1.492(3)
N1 C25 1.492(3)
C1 C6 1.385(4)
C1 C2 1.393(5)
C1 H1A 0.9500
C2 C3 1.373(5)
C2 H2A 0.9500
C3 C4 1.381(5)
C3 H3A 0.9500
C4 C5 1.375(5)
C4 H4A 0.9500
C5 C6 1.390(4)
C5 H5A 0.9500
C6 C7 1.499(4)
C7 H7A 0.9900
C7 H7B 0.9900
C8 C9 1.382(4)
C8 C13 1.384(4)
C8 H8A 0.9500
C9 C10 1.373(5)
C9 H9A 0.9500
C10 C11 1.376(5)
C10 H10A 0.9500
C11 C12 1.385(4)
C11 H11A 0.9500
C12 C13 1.377(4)
C12 H12A 0.9500
C13 C14 1.499(4)
C14 H14A 0.9900
C14 H14B 0.9900
C15 C20 1.377(4)
C15 C16 1.384(4)
C15 H15A 0.9500
C16 C17 1.370(4)
C16 H16A 0.9500
C17 C18 1.376(4)
C17 H17A 0.9500
C18 C19 1.375(4)
C18 H18A 0.9500
C19 C20 1.386(4)
C19 H19A 0.9500
C20 C21 1.504(4)
C21 H21A 0.9900
C21 H21B 0.9900
C22 C23 1.507(4)
C22 C25 1.531(4)
C22 H22A 1.0000
C23 C24 1.528(4)
C23 H23A 1.0000
C24 C33 1.515(4)
C24 H24A 1.0000
C25 C26 1.542(4)
C25 H25A 1.0000
C26 C27 1.555(4)
C27 C28 1.520(4)
C27 H27A 1.0000
C28 C29 1.511(4)
C28 H28A 1.0000
C29 H29A 0.9800
C29 H29B 0.9800
C29 H29C 0.9800
C30 C31 1.507(4)
C30 H30A 0.9900
C30 H30B 0.9900
C31 C32 1.521(4)
C31 H31A 0.9900
C31 H31B 0.9900
C32 H32A 0.9900
C32 H32B 0.9900
C33 H33A 0.9900
C33 H33B 0.9900

loop_
_geom_hbond_atom_site_label_D
_geom_hbond_atom_site_label_H
_geom_hbond_atom_site_label_A
_geom_hbond_distance_DH
_geom_hbond_distance_HA
_geom_hbond_distance_DA
_geom_hbond_angle_DHA
_geom_hbond_site_symmetry_A
O4 H4 O1 0.84 2.15 2.961(3) 161.3 4_455

loop_
_geom_torsion_atom_site_label_1
_geom_torsion_atom_site_label_2
_geom_torsion_atom_site_label_3
_geom_torsion_atom_site_label_4
_geom_torsion
C6 C1 C2 C3 -0.2(5)
C1 C2 C3 C4 -0.5(5)
C2 C3 C4 C5 0.7(5)
C3 C4 C5 C6 -0.2(5)
C2 C1 C6 C5 0.6(4)
C2 C1 C6 C7 -178.0(3)
C4 C5 C6 C1 -0.4(5)
C4 C5 C6 C7 178.3(3)
C33 O1 C7 C6 -73.9(3)
C1 C6 C7 O1 122.2(3)
C5 C6 C7 O1 -56.4(4)
C13 C8 C9 C10 -0.5(5)
C8 C9 C10 C11 1.1(5)
C9 C10 C11 C12 -0.7(5)
C10 C11 C12 C13 -0.3(5)
C11 C12 C13 C8 0.8(4)
C11 C12 C13 C14 -176.4(3)
C9 C8 C13 C12 -0.4(4)
C9 C8 C13 C14 176.8(3)
C22 O2 C14 C13 -177.6(2)
C12 C13 C14 O2 -100.0(3)
C8 C13 C14 O2 82.8(3)
C20 C15 C16 C17 -0.6(5)
C15 C16 C17 C18 0.9(5)
C16 C17 C18 C19 -1.0(5)
C17 C18 C19 C20 0.7(5)
C16 C15 C20 C19 0.3(5)
C16 C15 C20 C21 179.7(3)
C18 C19 C20 C15 -0.3(5)
C18 C19 C20 C21 -179.8(3)
C23 O3 C21 C20 -168.0(2)
C15 C20 C21 O3 -3.7(4)
C19 C20 C21 O3 175.8(3)
C14 O2 C22 C23 -134.8(3)
C14 O2 C22 C25 109.2(3)
C21 O3 C23 C22 -78.9(3)
C21 O3 C23 C24 167.6(2)
O2 C22 C23 O3 80.4(3)
C25 C22 C23 O3 -157.8(2)
O2 C22 C23 C24 -162.0(2)
C25 C22 C23 C24 -40.2(3)
C28 N1 C24 C33 84.8(3)
C25 N1 C24 C33 -153.4(2)
C28 N1 C24 C23 -152.3(2)
C25 N1 C24 C23 -30.5(3)
O3 C23 C24 N1 165.5(2)
C22 C23 C24 N1 44.0(3)
O3 C23 C24 C33 -70.5(3)
C22 C23 C24 C33 168.0(2)
C24 N1 C25 C22 5.6(3)
C28 N1 C25 C22 132.4(2)
C24 N1 C25 C26 -122.3(2)
C28 N1 C25 C26 4.4(3)
O2 C22 C25 N1 144.2(2)
C23 C22 C25 N1 22.0(3)
O2 C22 C25 C26 -96.9(3)
C23 C22 C25 C26 140.9(2)
N1 C25 C26 C27 -29.0(3)
C22 C25 C26 C27 -148.1(2)
N1 C25 C26 S2 -151.36(17)
C22 C25 C26 S2 89.6(3)
N1 C25 C26 S1 87.2(2)
C22 C25 C26 S1 -31.9(3)
C30 S2 C26 C25 179.84(19)
C30 S2 C26 C27 67.1(2)
C30 S2 C26 S1 -58.98(18)
C32 S1 C26 C25 178.16(19)
C32 S1 C26 C27 -70.9(2)
C32 S1 C26 S2 58.66(18)
C25 C26 C27 O4 -73.8(2)
S2 C26 C27 O4 42.6(3)
S1 C26 C27 O4 169.37(17)
C25 C26 C27 C28 42.5(2)
S2 C26 C27 C28 158.88(19)
S1 C26 C27 C28 -74.4(2)
C24 N1 C28 C29 -91.4(3)
C25 N1 C28 C29 147.3(2)
C24 N1 C28 C27 144.1(2)
C25 N1 C28 C27 22.9(3)
O4 C27 C28 N1 77.3(3)
C26 C27 C28 N1 -40.5(3)
O4 C27 C28 C29 -47.4(3)
C26 C27 C28 C29 -165.2(2)
C26 S2 C30 C31 60.1(2)
S2 C30 C31 C32 -64.8(3)
C30 C31 C32 S1 62.9(3)
C26 S1 C32 C31 -57.4(2)
C7 O1 C33 C24 157.8(2)
N1 C24 C33 O1 55.1(3)
C23 C24 C33 O1 -61.7(3)
